data_2103933
loop_
_publ_author_name
'Gardon, Manuel'
'Pinheiro, Carlos B.'
'Chapuis, Gervais'

_publ_section_title
;
 Structural phases of hexamethylenetetramine--pimelic acid (1/1): a
 unified description based on a stacking model
;
_journal_issue 4
_journal_name_full 'Acta Crystallographica Section B'
_journal_page_first 527
_journal_page_last 536
_journal_paper_doi 10.1107/S0108768103011297
_journal_volume 59
_journal_year 2003
_chemical_formula_sum 'C13 H24 N4 O4'
_chemical_formula_weight 300.4
_chemical_name_systematic ' ?'
_space_group_IT_number 56
_symmetry_cell_setting orthorhombic
_symmetry_space_group_name_Hall '-P 2ab 2ac'
_symmetry_space_group_name_H-M 'P c c n'
_cell_angle_alpha 90
_cell_angle_beta 90
_cell_angle_gamma 90
_cell_formula_units_Z 8
_cell_length_a 9.5005(4)
_cell_length_b 22.6599(16)
_cell_length_c 14.4004(7)
_cell_measurement_reflns_used 31084
_cell_measurement_temperature 293
_cell_measurement_theta_max 28.02
_cell_measurement_theta_min 2.32
_cell_volume 3100.1(3)
_computing_cell_refinement 'Cell; Stoe, 1997'
_computing_data_collection 'Expose; Stoe, 1997'
_computing_publication_material '(Jana2000; Petricek and Dusek, 2000)'
_computing_structure_refinement '(Jana2000; Petricek and Dusek, 2000)'
_computing_structure_solution 'Shelxs; Sheldrick and Schneider, 1997'
_diffrn_ambient_temperature 293
_diffrn_measurement_device_type Stoe-IPDS
_diffrn_measurement_method Oscillation
_diffrn_radiation_monochromator graphite
_diffrn_radiation_source 'Sealed tube'
_diffrn_radiation_type 'Mo K\a'
_diffrn_radiation_wavelength 0.71073
_diffrn_reflns_av_R_equivalents 0.0614
_diffrn_reflns_av_sigmaI/netI 0.0301
_diffrn_reflns_limit_h_max 11
_diffrn_reflns_limit_h_min -11
_diffrn_reflns_limit_k_max 29
_diffrn_reflns_limit_k_min -29
_diffrn_reflns_limit_l_max 18
_diffrn_reflns_limit_l_min -18
_diffrn_reflns_number 31084
_diffrn_reflns_theta_max 28.02
_diffrn_reflns_theta_min 2.32
_diffrn_standards_decay_% 0
_diffrn_standards_interval_count 0
_diffrn_standards_number 0
_exptl_absorpt_coefficient_mu 0.096
_exptl_absorpt_correction_T_max 1.000
_exptl_absorpt_correction_T_min 1.000
_exptl_absorpt_correction_type none
_exptl_crystal_colour colourless
_exptl_crystal_density_diffrn 1.28665(12)
_exptl_crystal_description plate
_exptl_crystal_F_000 1296
_exptl_crystal_size_max 0.20
_exptl_crystal_size_mid 0.20
_exptl_crystal_size_min 0.10
_refine_diff_density_max 0.26
_refine_diff_density_min -0.26
_refine_ls_extinction_method none
_refine_ls_goodness_of_fit_ref 1.29
_refine_ls_hydrogen_treatment mixed
_refine_ls_number_parameters 260
_refine_ls_number_reflns 3074
_refine_ls_R_factor_all 0.0840
_refine_ls_R_factor_gt 0.0387
_refine_ls_shift/su_max 0.0005
_refine_ls_shift/su_mean 0.0001
_refine_ls_structure_factor_coef Fsqd
_refine_ls_weighting_details w=1/(\s^2^(I)+0.0016I^2^)
_refine_ls_weighting_scheme sigma
_refine_ls_wR_factor_gt 0.0917
_refine_ls_wR_factor_ref 0.1048
_reflns_number_gt 1509
_reflns_number_total 3074
_reflns_threshold_expression I>3\s(I)
_cod_data_source_file na5003.cif
_cod_data_source_block PhaseII
_cod_depositor_comments
;
The following automatic conversions were performed:
'_exptl_absorpt_correction_type' value 'None' changed to 'none' according
to '/home/saulius/struct/CIF-dictionaries/cif_core.dic' dictionary named
'cif_core.dic' version 2.4.1 from
2010-06-29.

'_refine_ls_hydrogen_treatment' value 'Mixed' changed to
'mixed' according to '/home/saulius/struct/CIF-dictionaries/cif_core.dic'
dictionary named 'cif_core.dic' version 2.4.1 from 2010-06-29.

Automatic conversion script
Id: cif_fix_enum 1527 2010-12-29 10:47:43Z saulius 

The following automatic conversions were performed:

'_exptl_absorpt_correction_type' value 'None' changed to 'none'
according to /home/saulius/struct/CIF-dictionaries/cif_core.dic
dictionary named 'cif_core.dic' version 2.4.1 from
2010-06-29.

'_refine_ls_hydrogen_treatment' value 'Mixed' changed to
'mixed' according to
/home/saulius/struct/CIF-dictionaries/cif_core.dic dictionary named
'cif_core.dic' version 2.4.1 from 2010-06-29.

Automatic conversion script
Id: cif_fix_values 1715 2011-07-08 13:25:40Z adriana 
;
_cod_original_sg_symbol_H-M Pccn
_cod_database_code 2103933
_cod_database_fobs_code 2103933

loop_
_symmetry_equiv_pos_site_id
_symmetry_equiv_pos_as_xyz
1 x,y,z
2 1/2+x,1/2+y,-z
3 -x,1/2+y,1/2-z
4 1/2-x,y,1/2+z
5 -x,-y,-z
6 1/2-x,1/2-y,z
7 x,1/2-y,1/2+z
8 1/2+x,-y,1/2-z

loop_
_atom_site_label
_atom_site_fract_x
_atom_site_fract_y
_atom_site_fract_z
_atom_site_U_iso_or_equiv
_atom_site_adp_type
_atom_site_calc_flag
_atom_site_occupancy
_atom_site_type_symbol
O1 0.1555(4) 0.39155(13) 0.3397(2) 0.0720(6) Uani d 1 O
Ho1 0.202(3) 0.3576(15) 0.291(2) 0.133(10) Uiso d 1 H
O2 0.3484(4) 0.38268(19) 0.4147(3) 0.1230(10) Uani d 1 O
C1 0.2384(3) 0.40388(10) 0.40812(15) 0.0488(9) Uani d 1 C
C2 0.1756(2) 0.44637(8) 0.47673(12) 0.0530(7) Uani d 1 C
H2a 0.0953(15) 0.4260(6) 0.5053(9) 0.078648(2) Uiso d 1 H
H2b 0.1399(14) 0.4801(6) 0.4418(9) 0.078648(2) Uiso d 1 H
C3 0.2731(2) 0.46858(10) 0.55240(14) 0.0556(7) Uani d 1 C
H3a 0.3414(15) 0.4966(6) 0.5259(9) 0.082608(2) Uiso d 1 H
H3b 0.3255(15) 0.4352(6) 0.5793(9) 0.082608(2) Uiso d 1 H
C4 0.1888(2) 0.49941(9) 0.62785(14) 0.0617(6) Uani d 1 C
H4a 0.1320(15) 0.5301(6) 0.5976(9) 0.091585(2) Uiso d 1 H
H4b 0.1244(16) 0.4706(6) 0.6566(9) 0.091585(2) Uiso d 1 H
C5 0.2733(2) 0.52857(10) 0.70471(14) 0.0539(7) Uani d 1 C
H5a 0.3373(15) 0.4996(6) 0.7311(9) 0.080094(2) Uiso d 1 H
H5b 0.3291(15) 0.5607(6) 0.6779(8) 0.080094(2) Uiso d 1 H
C6 0.1769(2) 0.55229(8) 0.77950(12) 0.0533(6) Uani d 1 C
H6a 0.1014(15) 0.5735(6) 0.7508(8) 0.079116(2) Uiso d 1 H
H6b 0.1360(15) 0.5198(6) 0.8132(9) 0.079116(2) Uiso d 1 H
C7 0.2424(2) 0.59334(11) 0.84811(16) 0.0495(9) Uani d 1 C
O3 0.1609(4) 0.60876(15) 0.9143(3) 0.0845(7) Uani d 1 O
Ho3 0.203(4) 0.6426(19) 0.968(3) 0.178(14) Uiso d 1 H
O4 0.3533(5) 0.6120(2) 0.8448(3) 0.1404(11) Uani d 1 O
O1m 0.1514 0.3921 0.3375 0.038 Uiso d 0 O
O2m 0.3476 0.3785 0.4185 0.038 Uiso d 0 O
O3m 0.1521 0.6059 0.9161 0.038 Uiso d 0 O
O4m 0.3598 0.6133 0.8435 0.038 Uiso d 0 O
N1a 0.23116(13) 0.30331(6) 0.22403(7) 0.0420(6) Uani d 1 N
N2a 0.3768(2) 0.25818(10) 0.10499(13) 0.0472(9) Uani d 1 N
Caa 0.250(2) 0.2500(12) 0.28157(14) 0.0417(11) Uani d 1 C
Haaa 0.1672(12) 0.2444(5) 0.3192(7) 0.0555(17) Uani d 1 H
Cba 0.3563(2) 0.30958(9) 0.16443(13) 0.0495(6) Uani d 1 C
Hbaa 0.3428(11) 0.3454(5) 0.1247(8) 0.0689(10) Uani d 1 H
Hbba 0.4375(11) 0.3152(5) 0.2042(7) 0.0632(12) Uani d 1 H
Cca 0.1072(2) 0.29380(10) 0.16384(13) 0.0469(7) Uani d 1 C
Hcaa 0.0239(11) 0.2885(5) 0.2034(7) 0.0598(13) Uani d 1 H
Hcba 0.0942(10) 0.3287(5) 0.1239(8) 0.0631(10) Uani d 1 H
Cda 0.2500(17) 0.2500(9) 0.04827(15) 0.0540(11) Uani d 1 C
Hdaa 0.2649(13) 0.2140(6) 0.0066(7) 0.0726(19) Uani d 1 H
N1b 0.23374(13) 0.69679(6) 1.02777(7) 0.0446(6) Uani d 1 N
N2b 0.3771(2) 0.74300(10) 1.14695(12) 0.0496(9) Uani d 1 N
Cab 0.250(2) 0.7500(12) 0.97043(14) 0.0480(12) Uani d 1 C
Haab 0.1668(12) 0.7552(5) 0.9329(7) 0.0659(18) Uani d 1 H
Cbb 0.3592(2) 0.69153(9) 1.08731(13) 0.0532(7) Uani d 1 C
Hbab 0.3475(11) 0.6555(5) 1.1269(8) 0.0783(11) Uani d 1 H
Hbbb 0.4406(11) 0.6866(5) 1.0475(7) 0.0729(13) Uani d 1 H
Ccb 0.1094(2) 0.70513(10) 1.08802(13) 0.0502(7) Uani d 1 C
Hcab 0.0258(11) 0.7097(5) 1.0485(7) 0.0675(14) Uani d 1 H
Hcbb 0.0981(10) 0.6701(5) 1.1278(8) 0.0732(10) Uani d 1 H
Cdb 0.2500(17) 0.7500(9) 1.20373(15) 0.0565(12) Uani d 1 C
Hdab 0.2632(13) 0.7861(6) 1.2455(7) 0.080(2) Uani d 1 H

loop_
_atom_site_aniso_label
_atom_site_aniso_U_11
_atom_site_aniso_U_22
_atom_site_aniso_U_33
_atom_site_aniso_U_12
_atom_site_aniso_U_13
_atom_site_aniso_U_23
_atom_site_aniso_type_symbol
O1 0.0681(12) 0.0779(9) 0.0699(9) 0.0204(8) -0.0125(8) -0.0310(8) O
O2 0.0909(16) 0.1573(19) 0.1207(15) 0.0761(14) -0.0448(13) -0.0801(14) O
C1 0.0544(19) 0.0424(13) 0.0496(11) 0.0114(8) -0.0028(9) -0.0022(10) C
C2 0.0592(14) 0.0491(10) 0.0506(10) 0.0126(9) -0.0024(8) -0.0070(8) C
C3 0.0618(13) 0.0509(13) 0.0541(11) 0.0092(9) -0.0025(9) -0.0107(10) C
C4 0.0611(12) 0.0615(10) 0.0625(10) 0.0051(12) -0.0038(11) -0.0189(8) C
C5 0.0557(12) 0.0500(12) 0.0561(11) 0.0008(9) -0.0008(9) -0.0068(10) C
C6 0.0530(13) 0.0525(10) 0.0543(10) -0.0010(8) -0.0032(8) -0.0092(8) C
C7 0.053(2) 0.0411(13) 0.0548(12) -0.0031(8) -0.0014(10) -0.0053(10) C
O3 0.0690(13) 0.0968(12) 0.0878(11) -0.0160(9) 0.0117(10) -0.0489(10) O
O4 0.0845(17) 0.187(2) 0.1494(18) -0.0712(15) 0.0446(14) -0.1077(17) O
N1a 0.0404(10) 0.0454(13) 0.0403(7) 0.0000(6) 0.0009(4) -0.0056(8) N
N2a 0.0384(10) 0.066(2) 0.0374(13) -0.0015(9) 0.0100(8) 0.0029(11) N
Caa 0.040(2) 0.059(2) 0.0266(9) 0.0004(13) -0.0004(7) -0.0007(12) C
Haaa 0.053(3) 0.081(4) 0.0326(11) 0.003(2) 0.0110(12) 0.0060(17) H
Cba 0.0421(8) 0.0504(13) 0.0559(11) -0.0130(7) 0.0046(6) 0.0029(9) C
Hbaa 0.0695(18) 0.0550(14) 0.0822(19) -0.0158(11) 0.0114(12) 0.0177(12) H
Hbba 0.0445(10) 0.066(3) 0.079(2) -0.0229(12) -0.0023(10) -0.0068(17) H
Cca 0.0356(7) 0.0590(15) 0.0463(11) 0.0081(6) -0.0023(5) 0.0050(9) C
Hcaa 0.0332(8) 0.082(3) 0.064(2) 0.0124(9) 0.0037(9) 0.0041(18) H
Hcba 0.0581(13) 0.0673(19) 0.0639(18) 0.0195(12) -0.0055(10) 0.0145(14) H
Cda 0.058(2) 0.077(2) 0.0266(9) 0.0052(13) -0.0029(7) 0.0002(12) C
Hdaa 0.086(4) 0.101(4) 0.0311(19) 0.012(2) -0.0065(17) -0.017(2) H
N1b 0.0437(11) 0.0458(14) 0.0443(7) -0.0025(6) 0.0000(5) -0.0087(8) N
N2b 0.0394(11) 0.067(2) 0.0420(13) -0.0023(10) -0.0122(8) 0.0045(12) N
Cab 0.047(2) 0.069(3) 0.0280(9) -0.0030(14) 0.0005(8) 0.0030(13) C
Haab 0.065(3) 0.098(4) 0.0346(12) -0.002(2) -0.0146(13) 0.0067(18) H
Cbb 0.0459(9) 0.0524(14) 0.0614(12) 0.0134(7) -0.0044(6) 0.0032(10) C
Hbab 0.0851(19) 0.0549(15) 0.095(2) 0.0194(12) -0.0129(12) 0.0195(13) H
Hbbb 0.0482(11) 0.082(3) 0.089(2) 0.0270(13) 0.0032(10) -0.0094(18) H
Ccb 0.0382(8) 0.0590(17) 0.0533(12) -0.0162(6) 0.0043(5) 0.0009(10) C
Hcab 0.0354(8) 0.091(3) 0.076(2) -0.0205(10) -0.0039(9) -0.007(2) H
Hcbb 0.0706(14) 0.069(2) 0.0798(19) -0.0330(13) 0.0107(10) 0.0139(15) H
Cdb 0.063(2) 0.079(3) 0.0280(10) -0.0081(13) 0.0013(8) -0.0002(13) C
Hdab 0.094(4) 0.110(4) 0.037(2) -0.012(3) 0.0005(18) -0.023(3) H

loop_
_atom_type_symbol
_atom_type_scat_dispersion_real
_atom_type_scat_dispersion_imag
_atom_type_scat_source
C 0.003 0.002 'International Tables Vol C Tables  4.2.6.8 and 6.1.1.4'
H 0.000 0.000 'International Tables Vol C Tables  4.2.6.8 and 6.1.1.4'
N 0.006 0.003 'International Tables Vol C Tables  4.2.6.8 and 6.1.1.4'
O 0.011 0.006 'International Tables Vol C Tables  4.2.6.8 and 6.1.1.4'

loop_
_geom_angle_atom_site_label_1
_geom_angle_atom_site_label_2
_geom_angle_atom_site_label_3
_geom_angle
_geom_angle_publ_flag
Ho1 O1 C1 112.3(17) yes
O1 C1 O2 121.6(3) yes
O1 C1 C2 113.5(2) yes
O2 C1 C2 124.9(3) yes
O1m C1 O2m 122.36(18) yes
C1 C2 H2a 106.4(8) yes
C1 C2 H2b 107.5(8) yes
C1 C2 C3 116.27(18) yes
H2a C2 H2b 108.3(11) yes
H2a C2 C3 109.2(8) yes
H2b C2 C3 108.8(8) yes
C2 C3 H3a 109.7(8) yes
C2 C3 H3b 109.6(8) yes
C2 C3 C4 110.14(17) yes
H3a C3 H3b 108.4(12) yes
H3a C3 C4 109.2(8) yes
H3b C3 C4 109.8(8) yes
C3 C4 H4a 107.3(8) yes
C3 C4 H4b 108.9(8) yes
C3 C4 C5 116.27(17) yes
H4a C4 H4b 108.2(12) yes
H4a C4 C5 107.8(8) yes
H4b C4 C5 108.0(8) yes
C4 C5 H5a 108.7(8) yes
C4 C5 H5b 108.8(8) yes
C4 C5 C6 110.71(17) yes
H5a C5 H5b 108.4(12) yes
H5a C5 C6 110.0(8) yes
H5b C5 C6 110.2(8) yes
C5 C6 H6a 109.0(8) yes
C5 C6 H6b 109.3(8) yes
C5 C6 C7 116.12(17) yes
H6a C6 H6b 107.4(12) yes
H6a C6 C7 106.6(8) yes
H6b C6 C7 108.1(8) yes
C6 C7 O3 114.3(2) yes
C6 C7 O4 126.2(3) yes
O3 C7 O4 119.4(3) yes
O3m C7 O4m 123.77(19) yes
C7 O3 Ho3 118(2) yes
Ho1 O1m C1 108.8(16) yes
C7 O3m Ho3 109.8(18) yes
Ho1 N1a Caa 108.3(13) yes
Ho1 N1a Cba 115.0(12) yes
Ho1 N1a Cca 109.4(12) yes
Caa N1a Cba 107.9(8) yes
Caa N1a Cca 107.7(8) yes
Cba N1a Cca 108.38(12) yes
Cba N2a Cda 109.6(7) yes
N1a Caa Haaa 108(2) yes
N1a Cba N2a 111.87(16) yes
N1a Cba Hbaa 107.9(6) yes
N1a Cba Hbba 108.1(6) yes
N2a Cba Hbaa 109.2(7) yes
N2a Cba Hbba 110.2(7) yes
Hbaa Cba Hbba 109.4(9) yes
N1a Cca Hcaa 108.6(6) yes
N1a Cca Hcba 109.0(6) yes
Hcaa Cca Hcba 109.5(9) yes
N2a Cda Hdaa 108.9(15) yes
Ho3 N1b Cab 111.6(16) yes
Ho3 N1b Cbb 114.6(15) yes
Ho3 N1b Ccb 106.4(15) yes
Cab N1b Cbb 107.9(8) yes
Cab N1b Ccb 107.7(8) yes
Cbb N1b Ccb 108.38(12) yes
Cbb N2b Cdb 109.6(7) yes
N1b Cab Haab 108(2) yes
N1b Cbb N2b 111.87(16) yes
N1b Cbb Hbab 107.9(6) yes
N1b Cbb Hbbb 108.1(6) yes
N2b Cbb Hbab 109.2(7) yes
N2b Cbb Hbbb 110.2(7) yes
Hbab Cbb Hbbb 109.4(9) yes
N1b Ccb Hcab 108.6(6) yes
N1b Ccb Hcbb 109.0(6) yes
Hcab Ccb Hcbb 109.5(9) yes
N2b Cdb Hdab 108.9(16) yes

loop_
_geom_bond_atom_site_label_1
_geom_bond_atom_site_label_2
_geom_bond_site_symmetry_2
_geom_bond_distance
_geom_bond_publ_flag
O1 Ho1 . 1.13(3) yes
O1 C1 . 1.292(4) yes
O2 C1 . 1.155(5) yes
C1 C2 . 1.503(3) yes
C1 O1m . 1.337(2) yes
C1 O2m . 1.196(2) yes
C2 H2a . 0.982(14) yes
C2 H2b . 0.977(14) yes
C2 C3 . 1.516(3) yes
C3 H3a . 0.984(14) yes
C3 H3b . 0.985(14) yes
C3 C4 . 1.520(3) yes
C4 H4a . 0.982(14) yes
C4 H4b . 0.986(14) yes
C4 C5 . 1.518(3) yes
C5 H5a . 0.972(14) yes
C5 H5b . 0.980(14) yes
C5 C6 . 1.513(3) yes
C6 H6a . 0.957(14) yes
C6 H6b . 0.964(14) yes
C6 C7 . 1.493(3) yes
C7 O3 . 1.276(4) yes
C7 O4 . 1.137(5) yes
C7 O3m . 1.332(2) yes
C7 O4m . 1.206(2) yes
O3 Ho3 . 1.16(4) yes
O1m Ho1 . 1.13(3) yes
O3m Ho3 . 1.22(4) yes
N1a Ho1 . 1.59(3) yes
N1a Caa . 1.48(2) yes
N1a Cba . 1.473(2) yes
N1a Cca . 1.478(2) yes
N2a Cba . 1.459(3) yes
N2a Cca 2_555 1.459(3) yes
N2a Cda . 1.484(14) yes
Caa Haaa . 0.96(2) yes
Cba Hbaa . 1.001(11) yes
Cba Hbba . 0.969(10) yes
Cca Hcaa . 0.983(10) yes
Cca Hcba . 0.985(11) yes
Cda Hdaa . 0.99(2) yes
Cda Hdaa 2_555 1.05(2) yes
N1b Ho3 . 1.53(4) yes
N1b Cab . 1.48(2) yes
N1b Cbb . 1.473(2) yes
N1b Ccb . 1.478(2) yes
N2b Cbb . 1.459(3) yes
N2b Ccb 2_565 1.455(3) yes
N2b Cdb . 1.484(14) yes
Cab Haab . 0.96(2) yes
Cab Haab 2_565 0.97(2) yes
Cbb Hbab . 1.001(11) yes
Cbb Hbbb . 0.969(10) yes
Ccb Hcab . 0.983(10) yes
Ccb Hcbb . 0.985(11) yes
Cdb Hdab . 0.99(2) yes
Cdb Hdab 2_565 1.05(2) yes
